data_4514624
loop_
_publ_author_name
'Chu, Wan-Yi'
'Culakova, Zuzana'
'Wang, Bernie T.'
'Goldberg, Karen I.'

_publ_section_title
;
 Acid-Assisted Hydrogenation of CO2 to Methanol in a Homogeneous Catalytic
 Cascade System
;
_journal_issue 10
_journal_name_full 'ACS Catalysis'
_journal_page_first 9317
_journal_paper_doi 10.1021/acscatal.9b02280
_journal_volume 9
_journal_year 2019
_chemical_formula_moiety 'C43 H43 O P4 Ru, C F3 O3 S'
_chemical_formula_sum 'C44 H43 F3 O4 P4 Ru S'
_chemical_formula_weight 949.79
_space_group_crystal_system orthorhombic
_space_group_IT_number 61
_space_group_name_Hall '-P 2ac 2ab'
_space_group_name_H-M_alt 'P b c a'
_symmetry_space_group_name_Hall '-P 2ac 2ab'
_symmetry_space_group_name_H-M 'P b c a'
_atom_sites_solution_hydrogens mixed
_atom_sites_solution_primary dual
_audit_creation_date 2019-04-19
_audit_creation_method
;
Olex2 1.2
(compiled 2018.05.29 svn.r3508 for OlexSys, GUI svn.r5506)
;
_cell_angle_alpha 90
_cell_angle_beta 90
_cell_angle_gamma 90
_cell_formula_units_Z 8
_cell_length_a 23.1713(11)
_cell_length_b 14.6301(7)
_cell_length_c 24.6604(11)
_cell_measurement_reflns_used 9590
_cell_measurement_temperature 100
_cell_measurement_theta_max 27.532
_cell_measurement_theta_min 2.905
_cell_volume 8359.8(7)
_computing_cell_refinement 'SAINT V8.38A (2016)'
_computing_data_collection 'Bruker APEX3 v2016.1-0'
_computing_data_reduction 'SAINT V8.38A (2016)'
_computing_molecular_graphics 'ORTEP-3 (Farrugia, 2012)'
_computing_publication_material 'Olex2 (Dolomanov et al., 2009)'
_computing_structure_refinement 'ShelXL (Sheldrick, 2015)'
_computing_structure_solution 'ShelXT (Sheldrick, 2015)'
_diffrn_ambient_temperature 100
_diffrn_measured_fraction_theta_full 0.999
_diffrn_measured_fraction_theta_max 0.998
_diffrn_measurement_device 'CMOS area detector'
_diffrn_measurement_device_type 'Bruker D8QUEST'
_diffrn_measurement_method '\w and \f scans'
_diffrn_radiation_monochromator graphite
_diffrn_radiation_type MoK\a
_diffrn_radiation_wavelength 0.71073
_diffrn_reflns_av_R_equivalents 0.0723
_diffrn_reflns_av_unetI/netI 0.0281
_diffrn_reflns_Laue_measured_fraction_full 0.999
_diffrn_reflns_Laue_measured_fraction_max 0.998
_diffrn_reflns_limit_h_max 30
_diffrn_reflns_limit_h_min -30
_diffrn_reflns_limit_k_max 19
_diffrn_reflns_limit_k_min -19
_diffrn_reflns_limit_l_max 28
_diffrn_reflns_limit_l_min -32
_diffrn_reflns_number 164111
_diffrn_reflns_point_group_measured_fraction_full 0.999
_diffrn_reflns_point_group_measured_fraction_max 0.998
_diffrn_reflns_theta_full 25.242
_diffrn_reflns_theta_max 27.564
_diffrn_reflns_theta_min 2.905
_diffrn_source 'sealed tube'
_exptl_absorpt_coefficient_mu 0.634
_exptl_absorpt_correction_T_max 0.7456
_exptl_absorpt_correction_T_min 0.6979
_exptl_absorpt_correction_type multi-scan
_exptl_absorpt_process_details 'SADABS v2016/2'
_exptl_crystal_colour colorless
_exptl_crystal_density_diffrn 1.509
_exptl_crystal_description block
_exptl_crystal_F_000 3888
_exptl_crystal_size_max 0.18
_exptl_crystal_size_mid 0.11
_exptl_crystal_size_min 0.06
_refine_diff_density_max 0.562
_refine_diff_density_min -0.661
_refine_diff_density_rms 0.081
_refine_ls_extinction_method none
_refine_ls_goodness_of_fit_ref 1.050
_refine_ls_hydrogen_treatment mixed
_refine_ls_matrix_type full
_refine_ls_number_parameters 518
_refine_ls_number_reflns 9633
_refine_ls_number_restraints 0
_refine_ls_restrained_S_all 1.050
_refine_ls_R_factor_all 0.0482
_refine_ls_R_factor_gt 0.0331
_refine_ls_shift/su_max 0.003
_refine_ls_shift/su_mean 0.000
_refine_ls_structure_factor_coef Fsqd
_refine_ls_weighting_details 'w=1/[\s^2^(Fo^2^)+(0.0178P)^2^+13.8490P] where P=(Fo^2^+2Fc^2^)/3'
_refine_ls_weighting_scheme calc
_refine_ls_wR_factor_gt 0.0606
_refine_ls_wR_factor_ref 0.0661
_reflns_number_gt 7958
_reflns_number_total 9633
_reflns_threshold_expression 'I > 2\s(I)'
_cod_data_source_file cs9b02280_si_003.cif
_cod_data_source_block 873
_cod_database_code 4514624
_shelx_shelxl_version_number 2018/3

loop_
_space_group_symop_operation_xyz
'x, y, z'
'x+1/2, -y+1/2, -z'
'-x, y+1/2, -z+1/2'
'-x+1/2, -y, z+1/2'
'-x, -y, -z'
'-x-1/2, y-1/2, z'
'x, -y-1/2, z-1/2'
'x-1/2, y, -z-1/2'

loop_
_atom_site_label
_atom_site_type_symbol
_atom_site_fract_x
_atom_site_fract_y
_atom_site_fract_z
_atom_site_U_iso_or_equiv
_atom_site_adp_type
_atom_site_occupancy
_atom_site_site_symmetry_order
_atom_site_calc_flag
_atom_site_refinement_flags_posn
Ru1 Ru 0.57217(2) 0.28510(2) 0.31392(2) 0.00798(4) Uani 1 1 d .
H1 H 0.5815(11) 0.3377(18) 0.2578(11) 0.026(7) Uiso 1 1 d .
P1 P 0.47893(2) 0.28166(4) 0.27803(2) 0.00997(10) Uani 1 1 d .
P2 P 0.55869(2) 0.23654(4) 0.40523(2) 0.01128(11) Uani 1 1 d .
P3 P 0.66421(2) 0.34952(4) 0.32567(2) 0.01052(11) Uani 1 1 d .
P4 P 0.54267(2) 0.42542(4) 0.34612(2) 0.01059(11) Uani 1 1 d .
O1 O 0.61053(7) 0.10465(11) 0.26329(7) 0.0232(4) Uani 1 1 d .
C1 C 0.47651(9) 0.46350(14) 0.31300(9) 0.0142(4) Uani 1 1 d .
H1a H 0.456630 0.509570 0.335704 0.017 Uiso 1 1 calc R
H1b H 0.485524 0.491503 0.277445 0.017 Uiso 1 1 calc R
C2 C 0.43798(9) 0.37943(14) 0.30530(9) 0.0126(4) Uani 1 1 d .
H2a H 0.406127 0.394745 0.280130 0.015 Uiso 1 1 calc R
H2b H 0.420758 0.362199 0.340588 0.015 Uiso 1 1 calc R
C3 C 0.43004(9) 0.18562(15) 0.28926(8) 0.0120(4) Uani 1 1 d .
C4 C 0.37058(10) 0.19545(16) 0.28113(9) 0.0177(5) Uani 1 1 d .
H4 H 0.355587 0.251225 0.267318 0.021 Uiso 1 1 calc R
C5 C 0.33361(10) 0.12393(17) 0.29320(10) 0.0214(5) Uani 1 1 d .
H5 H 0.293201 0.131222 0.288309 0.026 Uiso 1 1 calc R
C6 C 0.35523(10) 0.04187(16) 0.31236(10) 0.0197(5) Uani 1 1 d .
H6 H 0.329575 -0.006603 0.321072 0.024 Uiso 1 1 calc R
C7 C 0.41412(10) 0.03014(16) 0.31889(9) 0.0191(5) Uani 1 1 d .
H7 H 0.429052 -0.026801 0.330974 0.023 Uiso 1 1 calc R
C8 C 0.45125(10) 0.10243(15) 0.30762(9) 0.0149(4) Uani 1 1 d .
H8 H 0.491625 0.094774 0.312540 0.018 Uiso 1 1 calc R
C9 C 0.47493(9) 0.29504(15) 0.20419(9) 0.0144(4) Uani 1 1 d .
C10 C 0.50548(11) 0.23365(18) 0.17184(10) 0.0262(6) Uani 1 1 d .
H10 H 0.528676 0.188105 0.188536 0.031 Uiso 1 1 calc R
C11 C 0.50260(13) 0.2379(2) 0.11562(10) 0.0342(7) Uani 1 1 d .
H11 H 0.523367 0.195019 0.094258 0.041 Uiso 1 1 calc R
C12 C 0.46959(12) 0.30438(19) 0.09074(10) 0.0291(6) Uani 1 1 d .
H12 H 0.467692 0.307695 0.052311 0.035 Uiso 1 1 calc R
C13 C 0.43952(12) 0.36571(19) 0.12211(10) 0.0293(6) Uani 1 1 d .
H13 H 0.416813 0.411599 0.105145 0.035 Uiso 1 1 calc R
C14 C 0.44195(11) 0.36134(18) 0.17849(10) 0.0231(5) Uani 1 1 d .
H14 H 0.420818 0.404168 0.199568 0.028 Uiso 1 1 calc R
C15 C 0.52823(10) 0.42269(15) 0.41917(9) 0.0160(5) Uani 1 1 d .
H15a H 0.542175 0.480173 0.435810 0.019 Uiso 1 1 calc R
H15b H 0.486066 0.418863 0.425213 0.019 Uiso 1 1 calc R
C16 C 0.55768(10) 0.34154(15) 0.44679(9) 0.0154(4) Uani 1 1 d .
H16a H 0.537467 0.328442 0.481296 0.018 Uiso 1 1 calc R
H16b H 0.597901 0.358690 0.455702 0.018 Uiso 1 1 calc R
C17 C 0.61500(10) 0.16841(15) 0.43761(10) 0.0177(5) Uani 1 1 d .
C18 C 0.64908(11) 0.11075(19) 0.40718(11) 0.0293(6) Uani 1 1 d .
H18 H 0.641861 0.104100 0.369466 0.035 Uiso 1 1 calc R
C19 C 0.69416(12) 0.0619(2) 0.43124(13) 0.0394(8) Uani 1 1 d .
H19 H 0.717174 0.021870 0.409990 0.047 Uiso 1 1 calc R
C20 C 0.70509(12) 0.0719(2) 0.48527(13) 0.0389(8) Uani 1 1 d .
H20 H 0.736572 0.040245 0.501274 0.047 Uiso 1 1 calc R
C21 C 0.67090(13) 0.12740(19) 0.51675(13) 0.0360(7) Uani 1 1 d .
H21 H 0.678206 0.132791 0.554525 0.043 Uiso 1 1 calc R
C22 C 0.62559(12) 0.17567(18) 0.49328(11) 0.0274(6) Uani 1 1 d .
H22 H 0.601801 0.213641 0.515117 0.033 Uiso 1 1 calc R
C23 C 0.49273(9) 0.17849(15) 0.42701(8) 0.0135(4) Uani 1 1 d .
C24 C 0.44142(10) 0.22801(17) 0.42953(9) 0.0184(5) Uani 1 1 d .
H24 H 0.441652 0.291454 0.421326 0.022 Uiso 1 1 calc R
C25 C 0.39014(10) 0.18598(18) 0.44382(10) 0.0234(5) Uani 1 1 d .
H25 H 0.355380 0.220349 0.445012 0.028 Uiso 1 1 calc R
C26 C 0.38958(11) 0.09401(19) 0.45634(10) 0.0259(6) Uani 1 1 d .
H26 H 0.354481 0.064981 0.466318 0.031 Uiso 1 1 calc R
C27 C 0.44037(10) 0.04422(17) 0.45431(10) 0.0229(5) Uani 1 1 d .
H27 H 0.440023 -0.019036 0.463013 0.027 Uiso 1 1 calc R
C28 C 0.49161(10) 0.08608(16) 0.43968(9) 0.0183(5) Uani 1 1 d .
H28 H 0.526220 0.051359 0.438310 0.022 Uiso 1 1 calc R
C29 C 0.59880(9) 0.51026(15) 0.33532(9) 0.0149(4) Uani 1 1 d .
H29a H 0.600865 0.527289 0.296511 0.018 Uiso 1 1 calc R
H29b H 0.590697 0.565977 0.356788 0.018 Uiso 1 1 calc R
C30 C 0.65573(9) 0.46660(14) 0.35366(9) 0.0145(4) Uani 1 1 d .
H30a H 0.656708 0.463835 0.393760 0.017 Uiso 1 1 calc R
H30b H 0.688396 0.505095 0.341486 0.017 Uiso 1 1 calc R
C31 C 0.72228(9) 0.30242(14) 0.36777(9) 0.0142(4) Uani 1 1 d .
C32 C 0.72638(10) 0.32029(17) 0.42303(10) 0.0196(5) Uani 1 1 d .
H32 H 0.698260 0.357741 0.440135 0.024 Uiso 1 1 calc R
C33 C 0.77138(10) 0.28369(19) 0.45343(10) 0.0265(5) Uani 1 1 d .
H33 H 0.773718 0.296328 0.491151 0.032 Uiso 1 1 calc R
C34 C 0.81253(11) 0.22935(18) 0.42934(11) 0.0270(6) Uani 1 1 d .
H34 H 0.843102 0.204336 0.450289 0.032 Uiso 1 1 calc R
C35 C 0.80899(11) 0.21144(18) 0.37428(11) 0.0273(6) Uani 1 1 d .
H35 H 0.837566 0.174695 0.357310 0.033 Uiso 1 1 calc R
C36 C 0.76411(10) 0.24672(17) 0.34391(10) 0.0211(5) Uani 1 1 d .
H36 H 0.761681 0.232921 0.306338 0.025 Uiso 1 1 calc R
C37 C 0.70495(9) 0.36488(15) 0.26270(9) 0.0144(4) Uani 1 1 d .
C38 C 0.75161(9) 0.42567(16) 0.26146(10) 0.0179(5) Uani 1 1 d .
H38 H 0.760312 0.461591 0.292496 0.021 Uiso 1 1 calc R
C39 C 0.78508(10) 0.43367(17) 0.21526(10) 0.0226(5) Uani 1 1 d .
H39 H 0.815769 0.476702 0.214281 0.027 Uiso 1 1 calc R
C40 C 0.77417(10) 0.37939(17) 0.17045(10) 0.0231(5) Uani 1 1 d .
H40 H 0.797854 0.384012 0.139126 0.028 Uiso 1 1 calc R
C41 C 0.72870(11) 0.31854(17) 0.17153(10) 0.0224(5) Uani 1 1 d .
H41 H 0.721297 0.280818 0.140950 0.027 Uiso 1 1 calc R
C42 C 0.69352(10) 0.31210(16) 0.21728(9) 0.0177(5) Uani 1 1 d .
H42 H 0.661598 0.271356 0.217309 0.021 Uiso 1 1 calc R
C43 C 0.59633(9) 0.17212(15) 0.28273(9) 0.0141(4) Uani 1 1 d .
S1 S 0.62957(2) 0.48590(4) 0.55030(2) 0.01864(12) Uani 1 1 d .
F1 F 0.73318(6) 0.44922(11) 0.58857(7) 0.0353(4) Uani 1 1 d .
F2 F 0.66369(8) 0.40312(12) 0.63916(6) 0.0412(4) Uani 1 1 d .
F3 F 0.68393(8) 0.33135(11) 0.56516(7) 0.0420(4) Uani 1 1 d .
O2 O 0.63203(7) 0.57278(12) 0.57770(7) 0.0261(4) Uani 1 1 d .
O3 O 0.57617(8) 0.43704(14) 0.55724(8) 0.0330(5) Uani 1 1 d .
O4 O 0.65301(7) 0.48534(12) 0.49616(7) 0.0225(4) Uani 1 1 d .
C44 C 0.68026(12) 0.41451(17) 0.58763(10) 0.0262(6) Uani 1 1 d .

loop_
_atom_site_aniso_label
_atom_site_aniso_U_11
_atom_site_aniso_U_22
_atom_site_aniso_U_33
_atom_site_aniso_U_23
_atom_site_aniso_U_13
_atom_site_aniso_U_12
Ru1 0.00626(8) 0.00859(8) 0.00909(8) -0.00020(6) 0.00059(6) -0.00067(6)
P1 0.0075(2) 0.0121(2) 0.0104(2) -0.0012(2) -0.00027(19) -0.0006(2)
P2 0.0095(3) 0.0138(3) 0.0106(3) 0.0017(2) -0.0009(2) -0.0009(2)
P3 0.0074(2) 0.0108(3) 0.0134(3) 0.0004(2) 0.0002(2) -0.0008(2)
P4 0.0080(2) 0.0106(3) 0.0132(3) -0.0015(2) -0.0005(2) -0.0001(2)
O1 0.0220(9) 0.0186(9) 0.0290(10) -0.0079(7) 0.0022(7) 0.0034(7)
C1 0.0113(10) 0.0120(10) 0.0194(11) -0.0008(9) -0.0015(9) 0.0008(8)
C2 0.0088(10) 0.0154(11) 0.0137(10) -0.0012(8) -0.0002(8) 0.0019(8)
C3 0.0094(10) 0.0168(10) 0.0099(10) -0.0037(8) 0.0006(8) -0.0030(8)
C4 0.0135(11) 0.0171(12) 0.0226(12) -0.0031(9) -0.0011(9) -0.0009(9)
C5 0.0128(11) 0.0250(13) 0.0263(13) -0.0051(10) -0.0007(9) -0.0060(10)
C6 0.0185(11) 0.0198(12) 0.0209(12) -0.0038(10) 0.0034(10) -0.0101(9)
C7 0.0233(12) 0.0168(11) 0.0172(11) 0.0001(9) -0.0012(9) -0.0047(9)
C8 0.0132(10) 0.0189(11) 0.0127(10) -0.0037(9) -0.0005(8) -0.0024(9)
C9 0.0115(10) 0.0193(11) 0.0123(10) -0.0002(9) -0.0021(8) -0.0042(9)
C10 0.0308(14) 0.0321(15) 0.0158(12) -0.0024(10) -0.0012(10) 0.0124(11)
C11 0.0401(16) 0.0463(18) 0.0163(13) -0.0058(12) 0.0028(11) 0.0097(14)
C12 0.0317(14) 0.0422(16) 0.0134(11) 0.0029(11) -0.0017(10) -0.0058(12)
C13 0.0320(15) 0.0356(15) 0.0203(13) 0.0093(11) -0.0064(11) 0.0031(12)
C14 0.0240(13) 0.0272(13) 0.0182(12) 0.0018(10) -0.0023(10) 0.0062(10)
C15 0.0170(11) 0.0160(11) 0.0149(11) -0.0061(9) 0.0006(9) -0.0005(9)
C16 0.0157(11) 0.0196(11) 0.0108(10) -0.0034(9) -0.0011(8) -0.0032(9)
C17 0.0120(11) 0.0170(11) 0.0242(12) 0.0096(9) -0.0022(9) -0.0036(9)
C18 0.0279(14) 0.0334(15) 0.0265(14) 0.0142(12) 0.0052(11) 0.0096(12)
C19 0.0251(15) 0.0431(18) 0.0501(19) 0.0218(15) 0.0122(13) 0.0156(13)
C20 0.0173(13) 0.0420(17) 0.057(2) 0.0291(15) -0.0081(13) -0.0031(12)
C21 0.0358(16) 0.0311(15) 0.0410(17) 0.0144(13) -0.0227(13) -0.0092(13)
C22 0.0306(14) 0.0230(13) 0.0285(14) 0.0061(11) -0.0136(11) -0.0047(11)
C23 0.0139(11) 0.0198(11) 0.0067(9) 0.0017(8) -0.0004(8) -0.0029(9)
C24 0.0168(11) 0.0238(13) 0.0146(11) 0.0046(9) 0.0020(9) -0.0008(9)
C25 0.0147(12) 0.0353(14) 0.0202(12) 0.0042(11) 0.0040(9) 0.0002(10)
C26 0.0182(12) 0.0367(15) 0.0227(13) 0.0079(11) 0.0038(10) -0.0121(11)
C27 0.0238(13) 0.0229(13) 0.0219(12) 0.0094(10) -0.0028(10) -0.0077(10)
C28 0.0174(12) 0.0213(12) 0.0162(11) 0.0022(9) -0.0034(9) -0.0017(9)
C29 0.0122(10) 0.0108(10) 0.0218(11) -0.0005(9) 0.0005(9) -0.0020(8)
C30 0.0106(10) 0.0104(10) 0.0226(12) -0.0028(9) -0.0008(9) -0.0009(8)
C31 0.0091(10) 0.0135(11) 0.0201(11) 0.0033(9) -0.0011(8) -0.0034(8)
C32 0.0116(11) 0.0248(12) 0.0223(12) -0.0013(10) -0.0006(9) 0.0023(9)
C33 0.0197(12) 0.0376(15) 0.0222(12) 0.0033(11) -0.0047(10) 0.0002(11)
C34 0.0157(12) 0.0294(15) 0.0357(15) 0.0080(12) -0.0090(10) 0.0033(10)
C35 0.0224(13) 0.0230(13) 0.0366(15) -0.0004(11) -0.0005(11) 0.0108(11)
C36 0.0206(12) 0.0189(11) 0.0239(12) -0.0025(10) -0.0020(10) 0.0046(10)
C37 0.0094(10) 0.0163(11) 0.0175(11) 0.0058(9) 0.0031(8) 0.0028(8)
C38 0.0106(10) 0.0178(11) 0.0252(12) 0.0059(10) 0.0001(9) -0.0003(9)
C39 0.0110(11) 0.0203(12) 0.0364(14) 0.0127(11) 0.0066(10) 0.0011(9)
C40 0.0170(12) 0.0246(13) 0.0277(13) 0.0122(10) 0.0116(10) 0.0076(10)
C41 0.0248(13) 0.0217(12) 0.0208(12) 0.0021(10) 0.0069(10) 0.0056(10)
C42 0.0164(11) 0.0173(11) 0.0195(12) 0.0026(9) 0.0050(9) -0.0009(9)
C43 0.0098(10) 0.0169(11) 0.0157(11) 0.0012(9) -0.0006(8) -0.0023(9)
S1 0.0144(3) 0.0230(3) 0.0185(3) -0.0093(2) -0.0002(2) -0.0001(2)
F1 0.0242(8) 0.0433(10) 0.0384(9) -0.0050(8) -0.0091(7) 0.0113(7)
F2 0.0661(12) 0.0388(10) 0.0187(8) 0.0006(7) 0.0014(8) 0.0012(9)
F3 0.0710(13) 0.0222(8) 0.0330(9) -0.0082(7) -0.0043(8) 0.0113(8)
O2 0.0231(9) 0.0269(9) 0.0283(9) -0.0149(8) -0.0098(7) 0.0081(7)
O3 0.0205(9) 0.0455(12) 0.0331(10) -0.0184(9) 0.0085(8) -0.0119(8)
O4 0.0228(9) 0.0247(9) 0.0202(8) -0.0053(7) 0.0006(7) -0.0032(7)
C44 0.0352(15) 0.0231(13) 0.0204(13) -0.0052(10) 0.0000(11) 0.0020(11)

loop_
_atom_type_symbol
_atom_type_description
_atom_type_scat_dispersion_real
_atom_type_scat_dispersion_imag
_atom_type_scat_source
C C 0.0033 0.0016 'International Tables Vol C Tables 4.2.6.8 and 6.1.1.4'
H H 0.0000 0.0000 'International Tables Vol C Tables 4.2.6.8 and 6.1.1.4'
F F 0.0171 0.0103 'International Tables Vol C Tables 4.2.6.8 and 6.1.1.4'
O O 0.0106 0.0060 'International Tables Vol C Tables 4.2.6.8 and 6.1.1.4'
P P 0.1023 0.0942 'International Tables Vol C Tables 4.2.6.8 and 6.1.1.4'
Ru Ru -1.2594 0.8363 'International Tables Vol C Tables 4.2.6.8 and 6.1.1.4'
S S 0.1246 0.1234 'International Tables Vol C Tables 4.2.6.8 and 6.1.1.4'

loop_
_geom_angle_atom_site_label_1
_geom_angle_atom_site_label_2
_geom_angle_atom_site_label_3
_geom_angle
P1 Ru1 P2 103.334(19)
P1 Ru1 P3 153.52(2)
P3 Ru1 P2 97.008(19)
P4 Ru1 P1 82.842(19)
P4 Ru1 P2 84.32(2)
P4 Ru1 P3 82.493(19)
C43 Ru1 P1 95.75(7)
C43 Ru1 P2 99.28(7)
C43 Ru1 P3 97.52(6)
C43 Ru1 P4 176.36(7)
C2 P1 Ru1 108.74(7)
C3 P1 Ru1 122.21(7)
C3 P1 C2 102.85(10)
C3 P1 C9 101.62(10)
C9 P1 Ru1 114.88(7)
C9 P1 C2 104.68(10)
C16 P2 Ru1 106.16(7)
C17 P2 Ru1 118.86(8)
C17 P2 C16 102.74(11)
C17 P2 C23 102.43(10)
C23 P2 Ru1 121.71(7)
C23 P2 C16 102.28(10)
C30 P3 Ru1 108.65(7)
C31 P3 Ru1 125.81(7)
C31 P3 C30 102.35(10)
C37 P3 Ru1 114.37(7)
C37 P3 C30 104.87(10)
C37 P3 C31 98.50(10)
C1 P4 Ru1 111.52(7)
C1 P4 C15 107.07(10)
C15 P4 Ru1 111.92(7)
C29 P4 Ru1 110.22(7)
C29 P4 C1 109.10(10)
C29 P4 C15 106.84(10)
C2 C1 P4 107.47(14)
C1 C2 P1 111.61(14)
C4 C3 P1 120.65(17)
C8 C3 P1 120.29(16)
C8 C3 C4 119.0(2)
C5 C4 C3 120.0(2)
C6 C5 C4 120.3(2)
C5 C6 C7 120.3(2)
C6 C7 C8 119.5(2)
C3 C8 C7 120.8(2)
C10 C9 P1 118.28(17)
C14 C9 P1 123.76(18)
C14 C9 C10 117.9(2)
C11 C10 C9 121.2(2)
C12 C11 C10 120.1(3)
C13 C12 C11 119.4(2)
C12 C13 C14 120.7(2)
C9 C14 C13 120.7(2)
C16 C15 P4 111.92(15)
C15 C16 P2 113.84(15)
C18 C17 P2 120.38(19)
C18 C17 C22 118.7(2)
C22 C17 P2 120.88(19)
C17 C18 C19 120.7(3)
C20 C19 C18 119.9(3)
C19 C20 C21 120.5(3)
C20 C21 C22 120.0(3)
C21 C22 C17 120.1(3)
C24 C23 P2 118.98(17)
C28 C23 P2 122.29(17)
C28 C23 C24 118.7(2)
C25 C24 C23 120.9(2)
C26 C25 C24 119.9(2)
C25 C26 C27 119.8(2)
C28 C27 C26 120.4(2)
C27 C28 C23 120.4(2)
C30 C29 P4 106.73(15)
C29 C30 P3 111.43(15)
C32 C31 P3 122.28(17)
C32 C31 C36 118.4(2)
C36 C31 P3 119.35(17)
C31 C32 C33 120.4(2)
C34 C33 C32 120.6(2)
C33 C34 C35 119.4(2)
C36 C35 C34 120.3(2)
C35 C36 C31 120.8(2)
C38 C37 P3 119.64(17)
C42 C37 P3 121.23(17)
C42 C37 C38 118.9(2)
C39 C38 C37 120.3(2)
C38 C39 C40 120.4(2)
C41 C40 C39 119.6(2)
C40 C41 C42 120.4(2)
C37 C42 C41 120.3(2)
O1 C43 Ru1 179.0(2)
O2 S1 O4 115.12(11)
O2 S1 C44 104.08(11)
O3 S1 O2 114.60(11)
O3 S1 O4 115.55(10)
O3 S1 C44 102.09(13)
O4 S1 C44 102.83(11)
F1 C44 S1 112.65(18)
F1 C44 F2 107.2(2)
F1 C44 F3 107.2(2)
F2 C44 S1 111.50(18)
F2 C44 F3 107.3(2)
F3 C44 S1 110.65(18)

loop_
_geom_bond_atom_site_label_1
_geom_bond_atom_site_label_2
_geom_bond_distance
Ru1 P1 2.3353(5)
Ru1 P2 2.3817(6)
Ru1 P3 2.3498(6)
Ru1 P4 2.3049(6)
Ru1 C43 1.907(2)
P1 C2 1.843(2)
P1 C3 1.826(2)
P1 C9 1.834(2)
P2 C16 1.847(2)
P2 C17 1.826(2)
P2 C23 1.829(2)
P3 C30 1.857(2)
P3 C31 1.834(2)
P3 C37 1.831(2)
P4 C1 1.824(2)
P4 C15 1.833(2)
P4 C29 1.817(2)
O1 C43 1.146(3)
C1 C2 1.532(3)
C3 C4 1.400(3)
C3 C8 1.388(3)
C4 C5 1.385(3)
C5 C6 1.384(3)
C6 C7 1.385(3)
C7 C8 1.391(3)
C9 C10 1.394(3)
C9 C14 1.388(3)
C10 C11 1.389(3)
C11 C12 1.381(4)
C12 C13 1.374(4)
C13 C14 1.393(3)
C15 C16 1.529(3)
C17 C18 1.378(4)
C17 C22 1.399(3)
C18 C19 1.398(4)
C19 C20 1.364(4)
C20 C21 1.374(5)
C21 C22 1.391(4)
C23 C24 1.394(3)
C23 C28 1.388(3)
C24 C25 1.383(3)
C25 C26 1.381(4)
C26 C27 1.385(4)
C27 C28 1.384(3)
C29 C30 1.534(3)
C31 C32 1.391(3)
C31 C36 1.396(3)
C32 C33 1.391(3)
C33 C34 1.376(4)
C34 C35 1.385(4)
C35 C36 1.382(3)
C37 C38 1.400(3)
C37 C42 1.386(3)
C38 C39 1.383(3)
C39 C40 1.384(4)
C40 C41 1.380(3)
C41 C42 1.395(3)
S1 O2 1.4406(17)
S1 O3 1.4394(18)
S1 O4 1.4411(17)
S1 C44 1.821(3)
F1 C44 1.327(3)
F2 C44 1.338(3)
F3 C44 1.340(3)
